data_4509605
loop_
_publ_author_name
'Liu, Dongsheng'
'Huang, Gansheng'
'Huang, Changcang'
'Huang, Xihe'
'Chen, Jianzhong'
'You, XiaoZeng'

_publ_section_title
;
 Cadmium Coordination Polymers Constructed from in Situ Generated
 Amino-Tetrazole Ligand: Effect of the Conditions on the Structures and
 Topologies
;
_journal_issue 12
_journal_name_full 'Crystal Growth &amp; Design'
_journal_page_first 5117
_journal_paper_doi 10.1021/cg900505v
_journal_volume 9
_journal_year 2009
_chemical_formula_sum 'C9 H29 Cd7.5 N45 O14.5 S2'
_chemical_formula_weight 1906.89
_chemical_name_systematic
;
 ?
;
_space_group_IT_number 220
_symmetry_cell_setting cubic
_symmetry_space_group_name_Hall 'I -4bd 2c 3'
_symmetry_space_group_name_H-M 'I -4 3 d'
_atom_sites_solution_hydrogens geom
_atom_sites_solution_primary direct
_atom_sites_solution_secondary difmap
_audit_creation_method SHELXL-97
_cell_angle_alpha 90.00
_cell_angle_beta 90.00
_cell_angle_gamma 90.00
_cell_formula_units_Z 8
_cell_length_a 21.500(3)
_cell_length_b 21.500(3)
_cell_length_c 21.500(3)
_cell_measurement_reflns_used 25
_cell_measurement_temperature 298(2)
_cell_measurement_theta_max 18
_cell_measurement_theta_min 12
_cell_volume 9938(2)
_computing_cell_refinement CrystalClear
_computing_data_collection 'CrystalClear (Rigaku, 2002)'
_computing_data_reduction CrystalClear
_computing_molecular_graphics SHELXTL
_computing_publication_material SHELXTL
_computing_structure_refinement SHELXTL
_computing_structure_solution 'SHELXTL (Siemens, 1994)'
_diffrn_ambient_temperature 298(2)
_diffrn_measured_fraction_theta_full 0.997
_diffrn_measured_fraction_theta_max 0.997
_diffrn_measurement_device_type 'Rigaku Mercury CCD area-detector'
_diffrn_measurement_method \w
_diffrn_radiation_monochromator graphite
_diffrn_radiation_source 'fine-focus sealed tube'
_diffrn_radiation_type MoK\a
_diffrn_radiation_wavelength 0.71073
_diffrn_reflns_av_R_equivalents 0.0364
_diffrn_reflns_av_sigmaI/netI 0.0110
_diffrn_reflns_limit_h_max 25
_diffrn_reflns_limit_h_min -27
_diffrn_reflns_limit_k_max 27
_diffrn_reflns_limit_k_min -22
_diffrn_reflns_limit_l_max 27
_diffrn_reflns_limit_l_min -27
_diffrn_reflns_number 37640
_diffrn_reflns_theta_full 27.49
_diffrn_reflns_theta_max 27.49
_diffrn_reflns_theta_min 3.55
_diffrn_standards_decay_% None
_diffrn_standards_interval_time None
_diffrn_standards_number None
_exptl_absorpt_coefficient_mu 3.332
_exptl_absorpt_correction_T_max 0.551
_exptl_absorpt_correction_T_min 0.451
_exptl_absorpt_correction_type multi-scan
_exptl_absorpt_process_details 'RAPID AUTO (Rigaku Corporation, 1998)'
_exptl_crystal_colour Colourless
_exptl_crystal_density_diffrn 2.549
_exptl_crystal_density_method 'not measured'
_exptl_crystal_description Block
_exptl_crystal_F_000 7248
_exptl_crystal_size_max 0.26
_exptl_crystal_size_mid 0.20
_exptl_crystal_size_min 0.18
_refine_diff_density_max 0.902
_refine_diff_density_min -0.524
_refine_diff_density_rms 0.106
_refine_ls_abs_structure_details 'Flack H D (1983), Acta Cryst. A39, 876-881'
_refine_ls_abs_structure_Flack 0.00(5)
_refine_ls_extinction_method none
_refine_ls_goodness_of_fit_ref 1.093
_refine_ls_hydrogen_treatment ref
_refine_ls_matrix_type full
_refine_ls_number_parameters 131
_refine_ls_number_reflns 1910
_refine_ls_number_restraints 4
_refine_ls_restrained_S_all 1.092
_refine_ls_R_factor_all 0.0251
_refine_ls_R_factor_gt 0.0251
_refine_ls_shift/su_max 0.008
_refine_ls_shift/su_mean 0.001
_refine_ls_structure_factor_coef Fsqd
_refine_ls_weighting_details 'calc w=1/[\s^2^(Fo^2^)+(0.0274P)^2^+75.7011P] where P=(Fo^2^+2Fc^2^)/3'
_refine_ls_weighting_scheme calc
_refine_ls_wR_factor_gt 0.0622
_refine_ls_wR_factor_ref 0.0622
_reflns_number_gt 1910
_reflns_number_total 1910
_reflns_threshold_expression >2sigma(I)
_cod_data_source_file cg900505vsup2.cif
_cod_data_source_block compound4
_cod_depositor_comments
;
The following automatic conversions were performed:

'_symmetry_cell_setting' value 'Cubic' changed to 'cubic' according
to /home/saulius/struct/CIF-dictionaries/cif_core.dic dictionary
named 'cif_core.dic' version 2.4.2 from 2011-04-26.

Automatic conversion script
Id: cif_fix_values 1891 2012-01-12 08:04:46Z andrius 
;
_cod_original_sg_symbol_H-M I-43d
_cod_original_formula_sum 'C9 H29 Cd7.50 N45 O14.50 S2'
_cod_database_code 4509605

loop_
_symmetry_equiv_pos_as_xyz
'x, y, z'
'-x+1/2, -y, z+1/2'
'-x, y+1/2, -z+1/2'
'x+1/2, -y+1/2, -z'
'z, x, y'
'z+1/2, -x+1/2, -y'
'-z+1/2, -x, y+1/2'
'-z, x+1/2, -y+1/2'
'y, z, x'
'-y, z+1/2, -x+1/2'
'y+1/2, -z+1/2, -x'
'-y+1/2, -z, x+1/2'
'y+1/4, x+1/4, z+1/4'
'-y+1/4, -x+3/4, z+3/4'
'y+3/4, -x+1/4, -z+3/4'
'-y+3/4, x+3/4, -z+1/4'
'x+1/4, z+1/4, y+1/4'
'-x+3/4, z+3/4, -y+1/4'
'-x+1/4, -z+3/4, y+3/4'
'x+3/4, -z+1/4, -y+3/4'
'z+1/4, y+1/4, x+1/4'
'z+3/4, -y+1/4, -x+3/4'
'-z+3/4, y+3/4, -x+1/4'
'-z+1/4, -y+3/4, x+3/4'
'x+1/2, y+1/2, z+1/2'
'-x+1, -y+1/2, z+1'
'-x+1/2, y+1, -z+1'
'x+1, -y+1, -z+1/2'
'z+1/2, x+1/2, y+1/2'
'z+1, -x+1, -y+1/2'
'-z+1, -x+1/2, y+1'
'-z+1/2, x+1, -y+1'
'y+1/2, z+1/2, x+1/2'
'-y+1/2, z+1, -x+1'
'y+1, -z+1, -x+1/2'
'-y+1, -z+1/2, x+1'
'y+3/4, x+3/4, z+3/4'
'-y+3/4, -x+5/4, z+5/4'
'y+5/4, -x+3/4, -z+5/4'
'-y+5/4, x+5/4, -z+3/4'
'x+3/4, z+3/4, y+3/4'
'-x+5/4, z+5/4, -y+3/4'
'-x+3/4, -z+5/4, y+5/4'
'x+5/4, -z+3/4, -y+5/4'
'z+3/4, y+3/4, x+3/4'
'z+5/4, -y+3/4, -x+5/4'
'-z+5/4, y+5/4, -x+3/4'
'-z+3/4, -y+5/4, x+5/4'

loop_
_atom_site_label
_atom_site_type_symbol
_atom_site_fract_x
_atom_site_fract_y
_atom_site_fract_z
_atom_site_U_iso_or_equiv
_atom_site_adp_type
_atom_site_occupancy
_atom_site_symmetry_multiplicity
_atom_site_calc_flag
_atom_site_refinement_flags
Cd1 Cd 0.2500 0.3750 0.0000 0.02035(14) Uani 1 4 d S
Cd2 Cd 0.099131(17) 0.484300(16) 0.031456(17) 0.02374(10) Uani 1 1 d .
S1 S -0.05274(6) 0.44726(6) 0.05274(6) 0.0283(4) Uani 1 3 d S
O1 O -0.0918(2) 0.4082(2) 0.0918(2) 0.058(2) Uani 1 3 d S
O2 O 0.0128(2) 0.4318(3) 0.0618(3) 0.0615(15) Uani 1 1 d .
O3 O 0.03632(15) 0.53632(15) -0.03632(15) 0.0208(11) Uani 1 3 d SD
N1 N 0.0736(3) 0.4218(3) 0.1919(3) 0.0539(17) Uani 1 1 d .
H1A H 0.0521 0.4510 0.1751 0.065 Uiso 1 1 calc R
H1B H 0.0641 0.4083 0.2283 0.065 Uiso 1 1 calc R
N2 N 0.15808(19) 0.3506(2) 0.18329(18) 0.0265(9) Uani 1 1 d .
N3 N 0.20078(18) 0.34058(19) 0.13851(19) 0.0233(8) Uani 1 1 d .
N4 N 0.19133(19) 0.3784(2) 0.0919(2) 0.0254(8) Uani 1 1 d .
N5 N 0.1412(2) 0.4143(2) 0.1044(2) 0.0274(9) Uani 1 1 d .
N7 N 0.2004(2) 0.5176(2) 0.0085(3) 0.0440(14) Uani 1 1 d .
N8 N 0.2500 0.4828(3) 0.0000 0.0293(13) Uani 1 2 d S
C1B C 0.2218(9) 0.5774(8) 0.0207(8) 0.042(3) Uani 0.50 1 d P
C1A C 0.2172(9) 0.5763(8) -0.0100(8) 0.042(3) Uani 0.50 1 d P
C2 C 0.1221(2) 0.3971(3) 0.1611(2) 0.0303(11) Uani 1 1 d .
N6 N 0.1782(8) 0.6295(8) -0.0124(8) 0.077(4) Uiso 0.50 1 d P
OW1 O 0.2123(6) 0.7344(6) 0.0521(7) 0.071(3) Uiso 0.50 1 d PD
OW2 O 0.1227(14) 0.6480(13) -0.0382(13) 0.078(7) Uiso 0.25 1 d P
HW1A H 0.2456(13) 0.716(3) 0.051(5) 0.094 Uiso 1 1 d D
HW1B H 0.1838(18) 0.710(2) 0.047(5) 0.094 Uiso 1 1 d D
H3 H 0.05835(15) 0.55835(15) -0.05835(15) 0.02(2) Uiso 1 3 d SD

loop_
_atom_site_aniso_label
_atom_site_aniso_U_11
_atom_site_aniso_U_22
_atom_site_aniso_U_33
_atom_site_aniso_U_23
_atom_site_aniso_U_13
_atom_site_aniso_U_12
Cd1 0.01934(19) 0.0224(3) 0.01934(19) 0.000 0.000 0.000
Cd2 0.02381(17) 0.02372(18) 0.02369(17) -0.00417(12) -0.00431(13) 0.00642(13)
S1 0.0283(4) 0.0283(4) 0.0283(4) 0.0031(5) 0.0031(5) -0.0031(5)
O1 0.058(2) 0.058(2) 0.058(2) 0.021(2) 0.021(2) -0.021(2)
O2 0.034(2) 0.064(3) 0.086(4) 0.036(3) -0.010(2) -0.006(2)
O3 0.0208(11) 0.0208(11) 0.0208(11) -0.0020(13) -0.0020(13) 0.0020(13)
N1 0.047(3) 0.070(4) 0.045(3) 0.020(3) 0.021(3) 0.037(3)
N2 0.025(2) 0.033(2) 0.0213(19) 0.0111(17) 0.0055(16) 0.0080(17)
N3 0.0216(19) 0.023(2) 0.025(2) 0.0082(16) 0.0034(15) 0.0035(15)
N4 0.0220(18) 0.0273(19) 0.027(2) 0.0077(17) 0.0043(15) 0.0057(16)
N5 0.031(2) 0.029(2) 0.0224(19) 0.0079(16) 0.0019(16) 0.0099(18)
N7 0.032(2) 0.021(2) 0.078(4) 0.000(2) 0.022(3) 0.0016(18)
N8 0.032(3) 0.022(3) 0.035(3) 0.000 0.002(3) 0.000
C1B 0.038(4) 0.023(3) 0.064(9) -0.001(8) 0.014(9) 0.004(3)
C1A 0.038(4) 0.023(3) 0.064(9) -0.001(8) 0.014(9) 0.004(3)
C2 0.025(2) 0.042(3) 0.024(2) 0.004(2) 0.0045(19) 0.012(2)

loop_
_atom_type_symbol
_atom_type_description
_atom_type_scat_dispersion_real
_atom_type_scat_dispersion_imag
_atom_type_scat_source
C C 0.0033 0.0016 'International Tables Vol C Tables 4.2.6.8 and 6.1.1.4'
H H 0.0000 0.0000 'International Tables Vol C Tables 4.2.6.8 and 6.1.1.4'
N N 0.0061 0.0033 'International Tables Vol C Tables 4.2.6.8 and 6.1.1.4'
O O 0.0106 0.0060 'International Tables Vol C Tables 4.2.6.8 and 6.1.1.4'
S S 0.1246 0.1234 'International Tables Vol C Tables 4.2.6.8 and 6.1.1.4'
Cd Cd -0.8075 1.2024 'International Tables Vol C Tables 4.2.6.8 and 6.1.1.4'

loop_
_geom_angle_atom_site_label_1
_geom_angle_atom_site_label_2
_geom_angle_atom_site_label_3
_geom_angle
_geom_angle_site_symmetry_1
_geom_angle_site_symmetry_3
N8 Cd1 N8 180.000(1) 46_454 .
N8 Cd1 N4 88.21(11) 46_454 24_554
N8 Cd1 N4 91.79(11) . 24_554
N8 Cd1 N4 88.21(11) 46_454 46_454
N8 Cd1 N4 91.79(11) . 46_454
N4 Cd1 N4 176.4(2) 24_554 46_454
N8 Cd1 N4 91.79(11) 46_454 .
N8 Cd1 N4 88.21(11) . .
N4 Cd1 N4 90.056(7) 24_554 .
N4 Cd1 N4 90.056(7) 46_454 .
N8 Cd1 N4 91.79(11) 46_454 27_544
N8 Cd1 N4 88.21(11) . 27_544
N4 Cd1 N4 90.056(7) 24_554 27_544
N4 Cd1 N4 90.056(7) 46_454 27_544
N4 Cd1 N4 176.4(2) . 27_544
O2 Cd2 O3 86.74(18) . .
O2 Cd2 N2 98.1(2) . 19_554
O3 Cd2 N2 89.72(10) . 19_554
O2 Cd2 N7 166.53(18) . .
O3 Cd2 N7 105.4(2) . .
N2 Cd2 N7 87.92(17) 19_554 .
O2 Cd2 N5 78.76(17) . .
O3 Cd2 N5 165.23(17) . .
N2 Cd2 N5 95.03(15) 19_554 .
N7 Cd2 N5 88.75(18) . .
O2 Cd2 N3 88.0(2) . 24_554
O3 Cd2 N3 86.11(9) . 24_554
N2 Cd2 N3 172.43(15) 19_554 24_554
N7 Cd2 N3 87.10(17) . 24_554
N5 Cd2 N3 90.56(15) . 24_554
O1 S1 O2 110.4(2) . .
O1 S1 O2 110.4(2) . 11_455
O2 S1 O2 108.5(2) . 11_455
O1 S1 O2 110.4(2) . 8
O2 S1 O2 108.5(2) . 8
O2 S1 O2 108.5(2) 11_455 8
S1 O2 Cd2 129.7(3) . .
Cd2 O3 Cd2 110.83(13) 11_455 .
Cd2 O3 Cd2 110.83(13) 11_455 8
Cd2 O3 Cd2 110.83(13) . 8
Cd2 O3 H3 108.08(13) 11_455 .
Cd2 O3 H3 108.08(14) . .
Cd2 O3 H3 108.08(13) 8 .
C2 N1 H1A 120.0 . .
C2 N1 H1B 120.0 . .
H1A N1 H1B 120.0 . .
N3 N2 C2 104.8(4) . .
N3 N2 Cd2 119.3(3) . 42_445
C2 N2 Cd2 134.9(3) . 42_445
N4 N3 N2 110.0(4) . .
N4 N3 Cd2 128.3(3) . 46_454
N2 N3 Cd2 121.6(3) . 46_454
N3 N4 N5 109.1(4) . .
N3 N4 Cd1 122.9(3) . .
N5 N4 Cd1 127.8(3) . .
C2 N5 N4 105.5(4) . .
C2 N5 Cd2 131.7(3) . .
N4 N5 Cd2 122.6(3) . .
N8 N7 C1A 105.7(9) . .
N8 N7 C1B 106.5(9) . .
C1A N7 C1B 28.0(8) . .
N8 N7 Cd2 127.5(3) . .
C1A N7 Cd2 125.9(8) . .
C1B N7 Cd2 123.3(8) . .
N7 N8 N7 110.7(6) . 27_544
N7 N8 Cd1 124.6(3) . .
N7 N8 Cd1 124.6(3) 27_544 .
C1A C1B C1A 89(3) . 27_544
C1A C1B N7 74(3) . .
C1A C1B N7 106.0(17) 27_544 .
C1A C1B C1B 62(2) . 27_544
C1A C1B C1B 26.4(11) 27_544 27_544
N7 C1B C1B 98.9(8) . 27_544
C1A C1B N6 60(3) . .
C1A C1B N6 120.3(18) 27_544 .
N7 C1B N6 111.4(14) . .
C1B C1B N6 101.8(13) 27_544 .
C1B C1A C1B 91(3) . 27_544
C1B C1A N7 78(3) . .
C1B C1A N7 109.0(18) 27_544 .
C1B C1A N6 95(3) . .
C1B C1A N6 124(2) 27_544 .
N7 C1A N6 126.7(16) . .
C1B C1A C1A 65(3) . 27_544
C1B C1A C1A 27.0(8) 27_544 27_544
N7 C1A C1A 99.6(10) . 27_544
N6 C1A C1A 125.1(11) . 27_544
N5 C2 N1 125.3(5) . .
N5 C2 N2 110.5(4) . .
N1 C2 N2 124.2(5) . .
OW2 N6 C1A 140(2) . .
OW2 N6 C1B 151.3(19) . .
C1A N6 C1B 24.2(8) . .
HW1A OW1 HW1B 109.60(19) . .

loop_
_geom_bond_atom_site_label_1
_geom_bond_atom_site_label_2
_geom_bond_distance
_geom_bond_site_symmetry_2
Cd1 N8 2.319(6) 46_454
Cd1 N8 2.319(6) .
Cd1 N4 2.346(4) 24_554
Cd1 N4 2.346(4) 46_454
Cd1 N4 2.346(4) .
Cd1 N4 2.346(4) 27_544
Cd2 O2 2.268(5) .
Cd2 O3 2.2799(18) .
Cd2 N2 2.318(4) 19_554
Cd2 N7 2.345(5) .
Cd2 N5 2.355(4) .
Cd2 N3 2.381(4) 24_554
S1 O1 1.455(8) .
S1 O2 1.460(5) .
S1 O2 1.460(5) 11_455
S1 O2 1.460(5) 8
O3 Cd2 2.2799(18) 11_455
O3 Cd2 2.2799(18) 8
O3 H3 0.8200(10) .
N1 C2 1.343(7) .
N1 H1A 0.8600 .
N1 H1B 0.8600 .
N2 N3 1.348(5) .
N2 C2 1.352(7) .
N2 Cd2 2.318(4) 42_445
N3 N4 1.306(6) .
N3 Cd2 2.381(4) 46_454
N4 N5 1.351(6) .
N5 C2 1.339(6) .
N7 N8 1.314(6) .
N7 C1A 1.372(18) .
N7 C1B 1.391(18) .
N8 N7 1.314(6) 27_544
C1B C1A 0.669(19) .
C1B C1A 1.332(14) 27_544
C1B C1B 1.51(3) 27_544
C1B N6 1.63(3) .
C1A C1B 1.332(14) 27_544
C1A N6 1.42(2) .
C1A C1A 1.48(4) 27_544
N6 OW2 1.37(3) .
OW1 HW1A 0.8199(12) .
OW1 HW1B 0.8200(10) .
